data_1556825
loop_
_publ_author_name
'Sanjuan-Szklarz, W Fabiola'
'Hoser, Anna A.'
'Gutmann, Matthias'
'Madsen, Anders \/Ostergaard'
'Wo\'zniak, Krzysztof'

_publ_section_title
;
 Yes, one can obtain better quality structures from routine X-ray data
 collection.
;
_journal_issue 'Pt 1'
_journal_name_full IUCrJ
_journal_page_first 61
_journal_page_last 70
_journal_paper_doi 10.1107/S2052252515020941
_journal_volume 3
_journal_year 2016
_chemical_absolute_configuration unk
_chemical_formula_moiety 'C20 H14'
_chemical_formula_sum 'C20 H14'
_chemical_formula_weight 254.31
_space_group_crystal_system orthorhombic
_space_group_IT_number 19
_space_group_name_Hall 'P 2ac 2ab'
_space_group_name_H-M_alt 'P 21 21 21'
_atom_sites_solution_hydrogens geom
_atom_sites_solution_primary direct
_atom_sites_solution_secondary difmap
_audit_creation_date 2015-10-08
_audit_creation_method
;
Olex2 1.2
(compiled 2015.09.30 svn.r3233 for OlexSys, GUI svn.r5103)
;
_audit_update_record ' 2008-07-30T15:42  Initial CIF as created by GSAS2CIF'
_cell_angle_alpha 90.00
_cell_angle_beta 90.00
_cell_angle_gamma 90.00
_cell_formula_units_Z 4
_cell_length_a 8.0798(3)
_cell_length_b 8.1645(3)
_cell_length_c 20.3778(8)
_cell_measurement_temperature 100(2)
_cell_volume 1344.27(9)
_computing_molecular_graphics 'Olex2 (Dolomanov et al., 2009)'
_computing_publication_material 'Olex2 (Dolomanov et al., 2009)'
_computing_structure_refinement 'XL (Sheldrick, 2008)'
_computing_structure_solution 'SHELXS-97 (Sheldrick, 2008)'
_diffrn_ambient_temperature 99.97
_diffrn_measured_fraction_theta_full 0.994
_diffrn_measured_fraction_theta_max 0.998
_diffrn_radiation_monochromator graphite
_diffrn_radiation_type MoK\a
_diffrn_radiation_wavelength 0.71073
_diffrn_reflns_av_R_equivalents 0.0000
_diffrn_reflns_av_unetI/netI 0.0277
_diffrn_reflns_limit_h_max 14
_diffrn_reflns_limit_h_min 0
_diffrn_reflns_limit_k_max 14
_diffrn_reflns_limit_k_min 0
_diffrn_reflns_limit_l_max 36
_diffrn_reflns_limit_l_min -36
_diffrn_reflns_number 8328
_diffrn_reflns_theta_full 25.00
_diffrn_reflns_theta_max 40.00
_diffrn_reflns_theta_min 2.69
_diffrn_source 'fine-focus sealed tube'
_exptl_absorpt_coefficient_mu 0.071
_exptl_absorpt_correction_T_max 0.9901
_exptl_absorpt_correction_T_min 0.9769
_exptl_crystal_density_diffrn 1.257
_exptl_crystal_density_method 'not measured'
_exptl_crystal_F_000 536
_exptl_crystal_size_max 0.33
_exptl_crystal_size_mid 0.18
_exptl_crystal_size_min 0.14
_refine_diff_density_max 0.571
_refine_diff_density_min -0.197
_refine_diff_density_rms 0.068
_refine_ls_abs_structure_details 'Flack H D (1983), Acta Cryst. A39, 876-881'
_refine_ls_abs_structure_Flack 2(8)
_refine_ls_extinction_method none
_refine_ls_goodness_of_fit_all 2.62
_refine_ls_goodness_of_fit_ref 1.122
_refine_ls_hydrogen_treatment refall
_refine_ls_matrix_type full
_refine_ls_number_parameters 237
_refine_ls_number_reflns 8328
_refine_ls_number_restraints 0
_refine_ls_restrained_S_all 1.122
_refine_ls_R_factor_all 0.0337
_refine_ls_R_factor_gt 0.0328
_refine_ls_shift/su_max 0.001
_refine_ls_shift/su_mean 0.000
_refine_ls_structure_factor_coef Fsqd
_refine_ls_weighting_details 'calc w=1/[\s^2^(Fo^2^)+(0.0629P)^2^+0.0373P] where P=(Fo^2^+2Fc^2^)/3'
_refine_ls_weighting_scheme calc
_refine_ls_wR_factor_gt 0.0935
_refine_ls_wR_factor_ref 0.0943
_reflns_number_gt 8089
_reflns_number_total 8328
_reflns_threshold_expression >2sigma(I)
_cod_data_source_file fc5011.cif
_cod_data_source_block T_IAM_80
_cod_database_code 1556825
_olex2_refinement_description
;
;
_olex2_submission_special_instructions 'No special instructions were received'

loop_
_space_group_symop_id
_space_group_symop_operation_xyz
1 'x, y, z'
2 '-x+1/2, -y, z+1/2'
3 '-x, y+1/2, -z+1/2'
4 'x+1/2, -y+1/2, -z'

loop_
_atom_site_label
_atom_site_type_symbol
_atom_site_fract_x
_atom_site_fract_y
_atom_site_fract_z
_atom_site_U_iso_or_equiv
_atom_site_adp_type
_atom_site_occupancy
_atom_site_calc_flag
C1 C 0.43212(6) 0.88578(6) 0.17454(2) 0.01215(7) Uani 1 d
C2 C 0.24549(6) 1.09418(6) 0.11289(2) 0.01090(7) Uani 1 d
C3 C 0.31903(6) 0.98269(6) 0.22001(2) 0.01207(7) Uani 1 d
C4 C 0.30760(7) 0.96512(7) 0.28753(2) 0.01532(8) Uani 1 d
C5 C 0.19354(8) 1.06108(7) 0.32207(3) 0.01811(9) Uani 1 d
C6 C 0.09335(7) 1.17276(7) 0.28929(3) 0.01753(9) Uani 1 d
C7 C 0.10577(6) 1.19185(6) 0.22109(3) 0.01463(8) Uani 1 d
C8 C 0.21827(6) 1.09578(6) 0.18695(2) 0.01166(7) Uani 1 d
C9 C 0.31626(6) 0.80521(6) 0.12507(2) 0.01196(7) Uani 1 d
C10 C 0.30166(7) 0.63879(6) 0.11265(3) 0.01580(8) Uani 1 d
C11 C 0.18541(8) 0.58505(7) 0.06644(3) 0.01835(9) Uani 1 d
C12 C 0.08585(8) 0.69631(7) 0.03315(3) 0.01772(9) Uani 1 d
C13 C 0.10039(7) 0.86407(6) 0.04583(2) 0.01437(7) Uani 1 d
C14 C 0.21510(6) 0.91768(6) 0.09182(2) 0.01140(7) Uani 1 d
C15 C 0.53031(6) 1.01293(6) 0.13618(2) 0.01180(7) Uani 1 d
C16 C 0.70112(6) 1.02597(7) 0.13266(3) 0.01464(7) Uani 1 d
C17 C 0.77113(6) 1.15087(7) 0.09473(3) 0.01535(8) Uani 1 d
C18 C 0.67169(6) 1.26062(6) 0.06081(2) 0.01392(7) Uani 1 d
C19 C 0.49914(6) 1.24792(6) 0.06450(2) 0.01211(7) Uani 1 d
C20 C 0.42948(6) 1.12481(5) 0.10242(2) 0.01095(7) Uani 1 d
H7 H 0.0418(17) 1.2687(16) 0.1981(6) 0.025(3) Uiso 1 d
H1 H 0.5057(16) 0.8019(17) 0.1963(7) 0.028(3) Uiso 1 d
H19 H 0.4284(14) 1.3264(15) 0.0406(6) 0.016(2) Uiso 1 d
H10 H 0.3705(16) 0.5590(16) 0.1358(6) 0.023(3) Uiso 1 d
H2 H 0.1750(14) 1.1802(14) 0.0898(6) 0.017(2) Uiso 1 d
H16 H 0.7698(17) 0.9522(18) 0.1556(7) 0.033(3) Uiso 1 d
H13 H 0.0248(15) 0.9425(15) 0.0205(6) 0.021(3) Uiso 1 d
H6 H 0.0125(17) 1.2328(17) 0.3148(7) 0.029(3) Uiso 1 d
H5 H 0.1864(16) 1.0449(17) 0.3689(7) 0.027(3) Uiso 1 d
H4 H 0.3791(17) 0.8847(17) 0.3094(7) 0.031(3) Uiso 1 d
H17 H 0.8913(16) 1.1643(15) 0.0932(6) 0.022(3) Uiso 1 d
H11 H 0.1736(17) 0.4682(16) 0.0569(7) 0.028(3) Uiso 1 d
H18 H 0.7307(17) 1.3508(17) 0.0362(6) 0.026(3) Uiso 1 d
H12 H 0.0091(17) 0.6586(17) 0.0014(7) 0.026(3) Uiso 1 d

loop_
_atom_site_aniso_label
_atom_site_aniso_U_11
_atom_site_aniso_U_22
_atom_site_aniso_U_33
_atom_site_aniso_U_23
_atom_site_aniso_U_13
_atom_site_aniso_U_12
C1 0.01216(16) 0.01219(15) 0.01210(15) 0.00120(12) -0.00070(12) 0.00245(12)
C2 0.00963(15) 0.01135(14) 0.01170(15) 0.00072(11) -0.00035(12) 0.00136(11)
C3 0.01284(17) 0.01250(15) 0.01086(14) 0.00055(11) 0.00025(12) 0.00046(13)
C4 0.01794(19) 0.01692(17) 0.01110(15) 0.00116(13) 0.00039(14) -0.00197(16)
C5 0.0212(2) 0.0208(2) 0.01228(17) -0.00208(14) 0.00346(16) -0.00293(17)
C6 0.0171(2) 0.01888(19) 0.01662(19) -0.00503(15) 0.00505(16) -0.00158(16)
C7 0.01300(17) 0.01447(17) 0.01644(18) -0.00279(14) 0.00227(14) 0.00129(14)
C8 0.01122(16) 0.01164(15) 0.01211(15) -0.00056(12) 0.00085(12) 0.00068(12)
C9 0.01231(16) 0.01128(14) 0.01231(15) -0.00034(12) 0.00038(12) 0.00179(13)
C10 0.01739(19) 0.01159(15) 0.01841(18) -0.00122(13) 0.00051(16) 0.00220(14)
C11 0.0207(2) 0.01347(17) 0.0209(2) -0.00449(15) 0.00009(17) 0.00012(16)
C12 0.0193(2) 0.01648(18) 0.01737(19) -0.00407(15) -0.00193(16) -0.00146(16)
C13 0.01453(18) 0.01501(17) 0.01359(16) -0.00082(13) -0.00198(14) -0.00046(14)
C14 0.01123(15) 0.01161(15) 0.01137(15) -0.00017(11) -0.00007(12) 0.00074(12)
C15 0.01026(15) 0.01316(15) 0.01199(15) 0.00022(12) -0.00043(12) 0.00199(12)
C16 0.00992(16) 0.01777(17) 0.01624(17) 0.00019(14) -0.00082(13) 0.00273(14)
C17 0.01004(16) 0.02005(19) 0.01595(18) -0.00179(15) 0.00083(14) 0.00017(14)
C18 0.01225(16) 0.01740(18) 0.01210(15) -0.00059(13) 0.00150(13) -0.00183(13)
C19 0.01181(16) 0.01315(15) 0.01135(15) 0.00078(12) -0.00007(12) -0.00040(12)
C20 0.00968(14) 0.01225(15) 0.01094(14) 0.00043(11) -0.00019(12) 0.00071(12)

loop_
_atom_type_symbol
_atom_type_description
_atom_type_scat_dispersion_real
_atom_type_scat_dispersion_imag
_atom_type_scat_source
C C 0.0033 0.0016 'International Tables Vol C Tables 4.2.6.8 and 6.1.1.4'
H H 0.0000 0.0000 'International Tables Vol C Tables 4.2.6.8 and 6.1.1.4'

loop_
_geom_angle_atom_site_label_1
_geom_angle_atom_site_label_2
_geom_angle_atom_site_label_3
_geom_angle
C3 C1 C9 104.95(4)
C3 C1 H1 116.0(8)
C9 C1 H1 111.1(8)
C15 C1 C3 105.71(4)
C15 C1 C9 105.94(4)
C15 C1 H1 112.4(8)
C8 C2 H2 111.7(7)
C14 C2 C8 105.29(4)
C14 C2 H2 115.6(6)
C20 C2 C8 106.15(4)
C20 C2 C14 105.85(4)
C20 C2 H2 111.6(7)
C4 C3 C1 126.16(4)
C4 C3 C8 120.39(5)
C8 C3 C1 113.44(4)
C3 C4 C5 119.02(5)
C3 C4 H4 118.7(9)
C5 C4 H4 122.2(9)
C4 C5 H5 117.4(8)
C6 C5 C4 120.59(5)
C6 C5 H5 122.0(8)
C5 C6 C7 120.50(5)
C5 C6 H6 117.9(8)
C7 C6 H6 121.6(8)
C6 C7 H7 122.0(8)
C8 C7 C6 118.75(5)
C8 C7 H7 119.2(8)
C3 C8 C2 112.69(4)
C7 C8 C2 126.54(4)
C7 C8 C3 120.75(4)
C10 C9 C1 126.54(4)
C10 C9 C14 120.21(4)
C14 C9 C1 113.23(4)
C9 C10 C11 119.12(5)
C9 C10 H10 121.1(8)
C11 C10 H10 119.8(8)
C10 C11 H11 120.3(8)
C12 C11 C10 120.76(5)
C12 C11 H11 118.9(8)
C11 C12 C13 120.07(5)
C11 C12 H12 120.0(8)
C13 C12 H12 120.0(8)
C12 C13 H13 118.0(7)
C14 C13 C12 119.30(5)
C14 C13 H13 122.7(7)
C9 C14 C2 112.88(4)
C13 C14 C2 126.57(4)
C13 C14 C9 120.54(4)
C16 C15 C1 126.71(4)
C16 C15 C20 120.16(4)
C20 C15 C1 113.13(4)
C15 C16 C17 119.15(5)
C15 C16 H16 120.8(9)
C17 C16 H16 120.1(9)
C16 C17 H17 120.0(7)
C18 C17 C16 120.77(4)
C18 C17 H17 119.1(7)
C17 C18 C19 120.13(5)
C17 C18 H18 116.4(8)
C19 C18 H18 123.4(8)
C18 C19 H19 120.1(7)
C20 C19 C18 119.18(4)
C20 C19 H19 120.7(7)
C15 C20 C2 113.02(4)
C19 C20 C2 126.39(4)
C19 C20 C15 120.59(4)

loop_
_geom_bond_atom_site_label_1
_geom_bond_atom_site_label_2
_geom_bond_distance
C1 C3 1.5231(7)
C1 C9 1.5248(7)
C1 C15 1.5225(7)
C1 H1 1.009(13)
C2 C8 1.5252(6)
C2 C14 1.5236(6)
C2 C20 1.5225(6)
C2 H2 1.019(11)
C3 C4 1.3864(7)
C3 C8 1.4032(7)
C4 C5 1.3995(8)
C4 H4 0.982(14)
C5 C6 1.3903(9)
C5 H5 0.966(13)
C6 C7 1.4021(8)
C6 H6 0.968(14)
C7 C8 1.3876(7)
C7 H7 0.938(13)
C9 C10 1.3871(7)
C9 C14 1.4037(6)
C10 C11 1.4006(8)
C10 H10 0.978(13)
C11 C12 1.3901(9)
C11 H11 0.979(13)
C12 C13 1.3988(8)
C12 H12 0.948(13)
C13 C14 1.3888(7)
C13 H13 1.024(12)
C15 C16 1.3860(7)
C15 C20 1.4041(6)
C16 C17 1.3991(8)
C16 H16 0.944(14)
C17 C18 1.3878(7)
C17 H17 0.978(13)
C18 C19 1.4001(7)
C18 H18 1.010(13)
C19 C20 1.3871(6)
C19 H19 0.987(12)

loop_
_geom_torsion_atom_site_label_1
_geom_torsion_atom_site_label_2
_geom_torsion_atom_site_label_3
_geom_torsion_atom_site_label_4
_geom_torsion
C1 C3 C4 C5 -178.24(5)
C1 C3 C8 C2 0.29(6)
C1 C3 C8 C7 178.80(4)
C1 C9 C10 C11 178.43(5)
C1 C9 C14 C2 0.21(6)
C1 C9 C14 C13 -178.92(4)
C1 C15 C16 C17 179.86(5)
C1 C15 C20 C2 0.83(5)
C1 C15 C20 C19 -179.40(4)
C3 C1 C9 C10 -122.34(5)
C3 C1 C9 C14 55.94(5)
C3 C1 C15 C16 123.59(5)
C3 C1 C15 C20 -56.06(5)
C3 C4 C5 C6 -0.17(8)
C4 C3 C8 C2 -178.49(5)
C4 C3 C8 C7 0.03(7)
C4 C5 C6 C7 -0.43(8)
C5 C6 C7 C8 0.82(8)
C6 C7 C8 C2 177.68(5)
C6 C7 C8 C3 -0.62(7)
C8 C2 C14 C9 -56.49(5)
C8 C2 C14 C13 122.57(5)
C8 C2 C20 C15 55.21(5)
C8 C2 C20 C19 -124.55(5)
C8 C3 C4 C5 0.37(8)
C9 C1 C3 C4 122.42(5)
C9 C1 C3 C8 -56.26(5)
C9 C1 C15 C16 -125.36(5)
C9 C1 C15 C20 54.99(5)
C9 C10 C11 C12 0.17(9)
C10 C9 C14 C2 178.61(5)
C10 C9 C14 C13 -0.51(7)
C10 C11 C12 C13 -0.32(9)
C11 C12 C13 C14 0.06(9)
C12 C13 C14 C2 -178.64(5)
C12 C13 C14 C9 0.35(8)
C14 C2 C8 C3 56.18(5)
C14 C2 C8 C7 -122.23(5)
C14 C2 C20 C15 -56.36(5)
C14 C2 C20 C19 123.88(5)
C14 C9 C10 C11 0.25(8)
C15 C1 C3 C4 -125.83(5)
C15 C1 C3 C8 55.48(5)
C15 C1 C9 C10 126.08(5)
C15 C1 C9 C14 -55.64(5)
C15 C16 C17 C18 -0.10(8)
C16 C15 C20 C2 -178.85(4)
C16 C15 C20 C19 0.93(7)
C16 C17 C18 C19 0.31(8)
C17 C18 C19 C20 0.09(7)
C18 C19 C20 C2 179.04(4)
C18 C19 C20 C15 -0.71(7)
C20 C2 C8 C3 -55.78(5)
C20 C2 C8 C7 125.80(5)
C20 C2 C14 C9 55.68(5)
C20 C2 C14 C13 -125.26(5)
C20 C15 C16 C17 -0.52(7)
